data_7711494
loop_
_publ_author_name
'Athira, S.'
'Mondal, Dibya Jyoti'
'Shome, Shraoshee'
'Dey, Bijoy'
'Konar, Sanjit'

_publ_section_title
;
 Effect of Intermolecular Anionic Interactions on Spin Crossover of Two
 Triple-Stranded Dinuclear Fe(II) Complexes Showing Above Room Temperature
 Spin Transition
;
_journal_name_full 'Dalton Transactions'
_journal_paper_doi 10.1039/D2DT02115C
_journal_year 2022
_chemical_formula_moiety 'C72 H60 Fe2 N18 O3, 4(Cl O4), 7(O), C O'
_chemical_formula_sum 'C73.35 H61.4 Cl4 Fe2 N18 O27.35'
_chemical_formula_weight 1886.10
_space_group_crystal_system monoclinic
_space_group_IT_number 14
_space_group_name_Hall '-P 2ybc'
_space_group_name_H-M_alt 'P 1 21/c 1'
_atom_sites_solution_hydrogens geom
_audit_creation_date 2022-05-23
_audit_creation_method
;
Olex2 1.5
(compiled 2021.10.07 svn.r9718050b for OlexSys, GUI svn.r6439)
;
_audit_update_record
;
2022-06-27 deposited with the CCDC.	2022-10-17 downloaded from the CCDC.
;
_cell_angle_alpha 90
_cell_angle_beta 95.903(2)
_cell_angle_gamma 90
_cell_formula_units_Z 4
_cell_length_a 15.4510(5)
_cell_length_b 22.6406(7)
_cell_length_c 22.8857(8)
_cell_measurement_reflns_used 9902
_cell_measurement_temperature 100(2)
_cell_measurement_theta_max 25.85
_cell_measurement_theta_min 2.23
_cell_volume 7963.4(5)
_computing_cell_refinement 'SAINT v8.37A (Bruker, 2015)'
_computing_data_reduction 'SAINT v8.37A (Bruker, 2015)'
_computing_molecular_graphics 'Olex2 1.5 (Dolomanov et al., 2009)'
_computing_publication_material 'Olex2 1.5 (Dolomanov et al., 2009)'
_computing_structure_refinement 'SHELXL 2018/3 (Sheldrick, 2015)'
_computing_structure_solution 'SHELXT 2014/5 (Sheldrick, 2014)'
_diffrn_ambient_temperature 100.00
_diffrn_measured_fraction_theta_full 0.999
_diffrn_measured_fraction_theta_max 0.995
_diffrn_measurement_device_type 'Bruker D8 Venture'
_diffrn_measurement_method '\f and \w scans'
_diffrn_radiation_type MoK\a
_diffrn_radiation_wavelength 0.71073
_diffrn_reflns_av_R_equivalents 0.1172
_diffrn_reflns_av_unetI/netI 0.0940
_diffrn_reflns_Laue_measured_fraction_full 0.999
_diffrn_reflns_Laue_measured_fraction_max 0.995
_diffrn_reflns_limit_h_max 18
_diffrn_reflns_limit_h_min -19
_diffrn_reflns_limit_k_max 28
_diffrn_reflns_limit_k_min -28
_diffrn_reflns_limit_l_max 28
_diffrn_reflns_limit_l_min -28
_diffrn_reflns_number 88179
_diffrn_reflns_point_group_measured_fraction_full 0.999
_diffrn_reflns_point_group_measured_fraction_max 0.995
_diffrn_reflns_theta_full 25.242
_diffrn_reflns_theta_max 26.420
_diffrn_reflns_theta_min 2.298
_diffrn_source_current 1.0
_diffrn_source_power 0.05
_diffrn_source_voltage 50.0
_diffrn_standards_number 0
_exptl_absorpt_coefficient_mu 0.593
_exptl_absorpt_correction_T_max 0.7454
_exptl_absorpt_correction_T_min 0.5757
_exptl_absorpt_correction_type none
_exptl_absorpt_process_details
;
SADABS-2014/5 (Bruker,2014/5) was used for absorption correction.
wR2(int) was 0.1481 before and 0.0711 after correction.
The Ratio of minimum to maximum transmission is 0.7723.
The \l/2 correction factor is 0.00150.
;
_exptl_crystal_colour 'metallic dark red'
_exptl_crystal_colour_lustre metallic
_exptl_crystal_colour_modifier dark
_exptl_crystal_colour_primary red
_exptl_crystal_density_diffrn 1.573
_exptl_crystal_description block
_exptl_crystal_F_000 3865
_exptl_crystal_preparation 'Magnetic properties'
_exptl_crystal_size_max 0.45
_exptl_crystal_size_mid 0.38
_exptl_crystal_size_min 0.33
_refine_diff_density_max 3.484
_refine_diff_density_min -2.117
_refine_diff_density_rms 0.164
_refine_ls_extinction_method none
_refine_ls_goodness_of_fit_ref 1.032
_refine_ls_hydrogen_treatment constr
_refine_ls_matrix_type full
_refine_ls_number_parameters 1144
_refine_ls_number_reflns 16294
_refine_ls_number_restraints 0
_refine_ls_restrained_S_all 1.032
_refine_ls_R_factor_all 0.1792
_refine_ls_R_factor_gt 0.1142
_refine_ls_shift/su_max 0.000
_refine_ls_shift/su_mean 0.000
_refine_ls_structure_factor_coef Fsqd
_refine_ls_weighting_details 'w=1/[\s^2^(Fo^2^)+(0.1629P)^2^+71.1216P] where P=(Fo^2^+2Fc^2^)/3'
_refine_ls_weighting_scheme calc
_refine_ls_wR_factor_gt 0.2893
_refine_ls_wR_factor_ref 0.3357
_reflns_Friedel_coverage 0.000
_reflns_number_gt 9995
_reflns_number_total 16294
_reflns_threshold_expression 'I > 2\s(I)'
_cod_data_source_file d2dt02115c2.cif
_cod_data_source_block mo_as_82_c_0m_a
_cod_original_formula_sum 'C73.35 H61.40 Cl4 Fe2 N18 O27.35'
_cod_database_code 7711494
_shelx_shelxl_version_number 2018/3
_shelx_space_group_comment
;
The symmetry employed for this shelxl refinement is uniquely defined
by the following loop, which should always be used as a source of
symmetry information in preference to the above space-group names.
They are only intended as comments.
;
_olex2_refinement_description
;
1. Fixed Uiso
 At 1.2 times of:
  All C(H) groups, All N(H,H) groups
2. Others
 Sof(Cl2A)=Sof(O8A)=Sof(O9A)=1-FVAR(1)
 Sof(Cl2)=Sof(O8)=Sof(O9)=FVAR(1)
 Fixed Sof: O11(0.5) O1AA(0.5)
3.a Free rotating group:
 O20(O22)
3.b Aromatic/amide H refined with riding coordinates:
 C56(H56), C33(H33), C32(H32), C38(H38), C57(H57), C39(H39), C9(H9), C60(H60),
 C8(H8), C52(H52), C63(H63), C36(H36), C62(H62), C35(H35), C24(H24), C18(H18),
 C12(H12), C22(H22), C59(H59), C49(H49), C23(H23), C25(H25), C41(H41), C72(H72),
  C42(H42), C17(H17), C50(H50), C66(H66), C65(H65), C69(H69), C11(H11),
 C26(H26), C28(H28), C51(H51), C1(H1), C70(H70), C4(H4), C45(H45), C21(H21),
 C46(H46), C48(H48), C71(H71), C27(H27), C2(H2), C14(H14), C47(H47), C15(H15),
 C3(H3)
3.c X=CH2 refined with riding coordinates:
 N9(H9A,H9B), N18(H18A,H18B), N7(H7A,H7B), N17(H17A,H17B), N16(H16A,H16B),
 N8(H8A,H8B)
;
_olex2_submission_special_instructions 'No special instructions were received'

loop_
_space_group_symop_operation_xyz
'x, y, z'
'-x, y+1/2, -z+1/2'
'-x, -y, -z'
'x, -y-1/2, z-1/2'

loop_
_atom_site_label
_atom_site_type_symbol
_atom_site_fract_x
_atom_site_fract_y
_atom_site_fract_z
_atom_site_U_iso_or_equiv
_atom_site_adp_type
_atom_site_occupancy
_atom_site_site_symmetry_order
_atom_site_calc_flag
_atom_site_refinement_flags_posn
_atom_site_refinement_flags_adp
_atom_site_refinement_flags_occupancy
_atom_site_disorder_assembly
_atom_site_disorder_group
Fe1 Fe 0.45427(7) 0.75741(4) 0.45389(4) 0.0211(3) Uani 1 1 d . . . . .
Fe2 Fe 0.93458(7) 0.54544(5) 0.79669(5) 0.0235(3) Uani 1 1 d . . . . .
Cl1 Cl 0.74534(15) 0.51161(11) 0.00777(12) 0.0514(6) Uani 1 1 d . . . . .
Cl3 Cl 0.76235(18) 0.32121(16) 0.31108(16) 0.0756(10) Uani 1 1 d . . . . .
Cl2 Cl 0.58331(19) 0.56880(12) 0.21112(13) 0.0289(9) Uani 0.642(6) 1 d . . P A 1
Cl4 Cl 1.0055(3) 0.3668(2) 0.5379(2) 0.1122(14) Uani 1 1 d . . . . .
O2 O 0.6660(3) 0.4921(2) 0.5365(2) 0.0267(11) Uani 1 1 d . . . . .
O3 O 0.5585(3) 0.7155(2) 0.7534(2) 0.0293(12) Uani 1 1 d . . . . .
O1 O 0.8934(3) 0.7545(2) 0.5646(2) 0.0300(12) Uani 1 1 d . . . . .
N6 N 0.5015(4) 0.8040(2) 0.5242(2) 0.0215(13) Uani 1 1 d . . . . .
N2 N 0.5697(4) 0.7327(2) 0.4295(3) 0.0220(13) Uani 1 1 d . . . . .
N4 N 0.4354(4) 0.6815(2) 0.4950(3) 0.0217(13) Uani 1 1 d . . . . .
N13 N 0.9428(4) 0.5200(3) 0.7133(3) 0.0234(13) Uani 1 1 d . . . . .
N10 N 0.9405(4) 0.5768(3) 0.8766(3) 0.0259(14) Uani 1 1 d . . . . .
N15 N 0.8070(4) 0.5362(3) 0.7971(3) 0.0250(13) Uani 1 1 d . . . . .
N14 N 0.9298(4) 0.4619(3) 0.8207(3) 0.0255(13) Uani 1 1 d . . . . .
N5 N 0.4677(4) 0.8344(3) 0.4161(3) 0.0230(13) Uani 1 1 d . . . . .
N9 N 0.5489(4) 0.8991(3) 0.5550(3) 0.0310(15) Uani 1 1 d . . . . .
H9A H 0.556822 0.889046 0.592280 0.037 Uiso 1 1 calc R U . . .
H9B H 0.559802 0.935417 0.544245 0.037 Uiso 1 1 calc R U . . .
N3 N 0.3359(4) 0.7710(3) 0.4751(3) 0.0263(14) Uani 1 1 d . . . . .
N1 N 0.4139(4) 0.7183(3) 0.3796(3) 0.0294(15) Uani 1 1 d . . . . .
N11 N 0.9315(4) 0.6324(3) 0.7787(3) 0.0291(14) Uani 1 1 d . . . . .
N12 N 1.0622(4) 0.5447(3) 0.7968(3) 0.0280(14) Uani 1 1 d . . . . .
N18 N 1.0434(4) 0.4929(3) 0.6479(3) 0.0319(15) Uani 1 1 d . . . . .
H18A H 1.002472 0.483616 0.619727 0.038 Uiso 1 1 calc R U . . .
H18B H 1.098511 0.489172 0.642071 0.038 Uiso 1 1 calc R U . . .
N7 N 0.6331(5) 0.6807(3) 0.3555(3) 0.0371(17) Uani 1 1 d . . . . .
H7A H 0.686127 0.684201 0.373339 0.044 Uiso 1 1 calc R U . . .
H7B H 0.624489 0.661872 0.321791 0.044 Uiso 1 1 calc R U . . .
N17 N 0.6962(4) 0.4701(3) 0.8172(3) 0.0347(16) Uani 1 1 d . . . . .
H17A H 0.653962 0.495551 0.808007 0.042 Uiso 1 1 calc R U . . .
H17B H 0.684077 0.434316 0.828987 0.042 Uiso 1 1 calc R U . . .
C31 C 0.4958(5) 0.6336(3) 0.5053(3) 0.0210(15) Uani 1 1 d . . . . .
C56 C 0.4475(5) 0.7672(3) 0.6139(3) 0.0214(15) Uani 1 1 d . . . . .
H56 H 0.389706 0.772391 0.596139 0.026 Uiso 1 1 calc R U . . .
C43 C 1.0218(5) 0.5125(3) 0.6990(3) 0.0248(16) Uani 1 1 d . . . . .
C33 C 0.5668(5) 0.5468(3) 0.4721(3) 0.0226(15) Uani 1 1 d . . . . .
H33 H 0.575650 0.519490 0.441843 0.027 Uiso 1 1 calc R U . . .
C40 C 0.8730(4) 0.5111(3) 0.6675(3) 0.0207(15) Uani 1 1 d . . . . .
C55 C 0.5167(5) 0.7831(3) 0.5836(3) 0.0213(15) Uani 1 1 d . . . . .
C32 C 0.5081(5) 0.5929(3) 0.4615(3) 0.0226(15) Uani 1 1 d . . . . .
H32 H 0.475973 0.596669 0.424015 0.027 Uiso 1 1 calc R U . . .
C34 C 0.6123(4) 0.5410(3) 0.5272(3) 0.0203(14) Uani 1 1 d . . . . .
C38 C 0.7437(5) 0.4596(3) 0.6272(3) 0.0216(15) Uani 1 1 d . . . . .
H38 H 0.701983 0.429130 0.629878 0.026 Uiso 1 1 calc R U . . .
C53 C 0.5027(4) 0.8782(3) 0.4521(3) 0.0223(15) Uani 1 1 d . . . . .
C57 C 0.4616(5) 0.7437(3) 0.6702(3) 0.0249(16) Uani 1 1 d . . . . .
H57 H 0.414004 0.731682 0.690563 0.030 Uiso 1 1 calc R U . . .
C39 C 0.8130(5) 0.4656(3) 0.6705(3) 0.0224(15) Uani 1 1 d . . . . .
H39 H 0.819586 0.438437 0.702264 0.027 Uiso 1 1 calc R U . . .
O6 O 0.6653(4) 0.4885(4) 0.0249(4) 0.077(3) Uani 1 1 d . . . . .
C54 C 0.5199(5) 0.8587(3) 0.5141(3) 0.0234(15) Uani 1 1 d . . . . .
C9 C 0.7718(5) 0.7991(3) 0.5069(3) 0.0231(15) Uani 1 1 d . . . . .
H9 H 0.796897 0.836949 0.514989 0.028 Uiso 1 1 calc R U . . .
O20 O 0.6480(5) 0.3989(3) 0.9105(3) 0.069(2) Uani 1 1 d G . . . .
O22 O 0.7778(5) 0.5282(4) 0.3974(3) 0.067(2) Uani 1 1 d G . . . .
C61 C 0.6195(5) 0.6704(3) 0.7625(3) 0.0237(15) Uani 1 1 d . . . . .
C37 C 0.7359(4) 0.4982(3) 0.5806(3) 0.0223(15) Uani 1 1 d . . . . .
C6 C 0.5658(5) 0.7038(3) 0.3798(3) 0.0298(17) Uani 1 1 d . . . . .
C60 C 0.6012(5) 0.7776(3) 0.6105(3) 0.0267(16) Uani 1 1 d . . . . .
H60 H 0.649061 0.788495 0.589849 0.032 Uiso 1 1 calc R U . . .
C68 C 0.8484(5) 0.4407(3) 0.8267(3) 0.0265(16) Uani 1 1 d . . . . .
C8 C 0.6929(5) 0.7940(3) 0.4724(3) 0.0223(15) Uani 1 1 d . . . . .
H8 H 0.665076 0.828313 0.455659 0.027 Uiso 1 1 calc R U . . .
C52 C 0.5206(5) 0.9335(3) 0.4318(4) 0.0272(16) Uani 1 1 d . . . . .
H52 H 0.545184 0.963016 0.457998 0.033 Uiso 1 1 calc R U . . .
C63 C 0.7327(5) 0.6254(3) 0.8267(3) 0.0245(16) Uani 1 1 d . . . . .
H63 H 0.767539 0.624369 0.863366 0.029 Uiso 1 1 calc R U . . .
C44 C 1.0916(5) 0.5280(3) 0.7461(3) 0.0267(16) Uani 1 1 d . . . . .
C36 C 0.5420(5) 0.6269(3) 0.5596(3) 0.0292(17) Uani 1 1 d . . . . .
H36 H 0.533672 0.654633 0.589660 0.035 Uiso 1 1 calc R U . . .
C62 C 0.6727(5) 0.6700(3) 0.8150(3) 0.0232(15) Uani 1 1 d . . . . .
H62 H 0.667962 0.700555 0.843016 0.028 Uiso 1 1 calc R U . . .
C58 C 0.5462(5) 0.7380(3) 0.6961(3) 0.0238(15) Uani 1 1 d . . . . .
C64 C 0.7423(5) 0.5825(3) 0.7858(3) 0.0253(16) Uani 1 1 d . . . . .
C10 C 0.8134(5) 0.7491(3) 0.5293(3) 0.0267(16) Uani 1 1 d . . . . .
C67 C 0.7793(5) 0.4859(3) 0.8134(3) 0.0266(16) Uani 1 1 d . . . . .
C35 C 0.5999(5) 0.5812(3) 0.5715(3) 0.0297(17) Uani 1 1 d . . . . .
H35 H 0.630822 0.577158 0.609317 0.036 Uiso 1 1 calc R U . . .
N16 N 0.9391(6) 0.7261(3) 0.8239(3) 0.056(2) Uani 1 1 d . . . . .
H16A H 0.932196 0.745286 0.790267 0.067 Uiso 1 1 calc R U . . .
H16B H 0.945474 0.745815 0.857188 0.067 Uiso 1 1 calc R U . . .
N8 N 0.3285(5) 0.6243(3) 0.5326(4) 0.049(2) Uani 1 1 d . . . . .
H8A H 0.363581 0.593781 0.539008 0.058 Uiso 1 1 calc R U . . .
H8B H 0.274528 0.622084 0.541495 0.058 Uiso 1 1 calc R U . . .
C24 C 0.9400(5) 0.5455(3) 0.9270(3) 0.0292(17) Uani 1 1 d . . . . .
H24 H 0.930796 0.504062 0.924737 0.035 Uiso 1 1 calc R U . . .
C7 C 0.6539(5) 0.7387(3) 0.4621(3) 0.0222(15) Uani 1 1 d . . . . .
C18 C 0.9811(5) 0.6979(3) 0.6362(3) 0.0282(17) Uani 1 1 d . . . . .
H18 H 1.029093 0.701909 0.613606 0.034 Uiso 1 1 calc R U . . .
C5 C 0.4772(6) 0.6960(3) 0.3496(3) 0.0307(18) Uani 1 1 d . . . . .
O15 O 0.7477(5) 0.2638(4) 0.3352(4) 0.078(3) Uani 1 1 d . . . . .
C29 C 0.2980(5) 0.7249(3) 0.5005(4) 0.0290(17) Uani 1 1 d . . . . .
C12 C 0.6982(5) 0.6885(3) 0.4856(3) 0.0260(16) Uani 1 1 d . . . . .
H12 H 0.673310 0.650416 0.478819 0.031 Uiso 1 1 calc R U . . .
C22 C 0.9653(5) 0.6315(4) 0.9860(3) 0.0305(17) Uani 1 1 d . . . . .
H22 H 0.976519 0.650054 1.023284 0.037 Uiso 1 1 calc R U . . .
C59 C 0.6155(5) 0.7562(3) 0.6678(3) 0.0261(16) Uani 1 1 d . . . . .
H59 H 0.672881 0.754338 0.687167 0.031 Uiso 1 1 calc R U . . .
C49 C 0.4499(5) 0.8478(3) 0.3589(3) 0.0291(17) Uani 1 1 d . . . . .
H49 H 0.424864 0.818176 0.332974 0.035 Uiso 1 1 calc R U . . .
C23 C 0.9527(5) 0.5725(4) 0.9824(3) 0.0336(19) Uani 1 1 d . . . . .
H23 H 0.952496 0.549525 1.017064 0.040 Uiso 1 1 calc R U . . .
C25 C 0.2878(5) 0.8209(3) 0.4669(4) 0.0304(18) Uani 1 1 d . . . . .
H25 H 0.312588 0.854142 0.449566 0.036 Uiso 1 1 calc R U . . .
C41 C 0.8652(5) 0.5488(3) 0.6191(3) 0.0271(16) Uani 1 1 d . . . . .
H41 H 0.906388 0.579611 0.616451 0.033 Uiso 1 1 calc R U . . .
C72 C 0.9964(5) 0.4242(4) 0.8310(4) 0.0331(18) Uani 1 1 d . . . . .
H72 H 1.053623 0.438261 0.827884 0.040 Uiso 1 1 calc R U . . .
C42 C 0.7977(5) 0.5417(3) 0.5746(4) 0.0303(18) Uani 1 1 d . . . . .
H42 H 0.793860 0.566138 0.540765 0.036 Uiso 1 1 calc R U . . .
C17 C 0.9907(5) 0.6672(4) 0.6895(3) 0.0300(17) Uani 1 1 d . . . . .
H17 H 1.045131 0.649833 0.702860 0.036 Uiso 1 1 calc R U . . .
C50 C 0.4665(5) 0.9022(3) 0.3362(3) 0.0270(17) Uani 1 1 d . . . . .
H50 H 0.453435 0.909906 0.295403 0.032 Uiso 1 1 calc R U . . .
C66 C 0.6244(5) 0.6259(4) 0.7227(3) 0.0306(18) Uani 1 1 d . . . . .
H66 H 0.585824 0.625297 0.687621 0.037 Uiso 1 1 calc R U . . .
C20 C 0.9487(5) 0.6371(3) 0.8818(3) 0.0291(17) Uani 1 1 d . . . . .
C65 C 0.6858(5) 0.5818(4) 0.7338(3) 0.0305(18) Uani 1 1 d . . . . .
H65 H 0.689720 0.550926 0.706038 0.037 Uiso 1 1 calc R U . . .
C19 C 0.9401(6) 0.6669(4) 0.8243(4) 0.0346(19) Uani 1 1 d . . . . .
O4 O 0.7317(5) 0.5532(4) -0.0371(4) 0.093(3) Uani 1 1 d . . . . .
C30 C 0.3571(5) 0.6734(3) 0.5097(4) 0.0295(17) Uani 1 1 d . . . . .
C69 C 0.8324(5) 0.3827(4) 0.8413(3) 0.0316(18) Uani 1 1 d . . . . .
H69 H 0.774790 0.369365 0.844458 0.038 Uiso 1 1 calc R U . . .
C11 C 0.7768(5) 0.6942(3) 0.5182(4) 0.0321(18) Uani 1 1 d . . . . .
H11 H 0.806644 0.659896 0.533373 0.039 Uiso 1 1 calc R U . . .
C26 C 0.2046(6) 0.8254(4) 0.4828(4) 0.037(2) Uani 1 1 d . . . . .
H26 H 0.173093 0.861223 0.476507 0.044 Uiso 1 1 calc R U . . .
C13 C 0.9016(5) 0.7222(4) 0.6166(4) 0.0335(18) Uani 1 1 d . . . . .
C28 C 0.2156(5) 0.7269(4) 0.5172(4) 0.0366(19) Uani 1 1 d . . . . .
H28 H 0.191910 0.693539 0.535105 0.044 Uiso 1 1 calc R U . . .
C16 C 0.9213(5) 0.6618(3) 0.7232(3) 0.0298(17) Uani 1 1 d . . . . .
O10 O 0.5473(8) 0.5174(3) 0.2454(3) 0.096(4) Uani 1 1 d . . . . .
C51 C 0.5023(5) 0.9455(3) 0.3732(4) 0.0317(18) Uani 1 1 d . . . . .
H51 H 0.514224 0.983483 0.358265 0.038 Uiso 1 1 calc R U . . .
C1 C 0.3309(6) 0.7124(4) 0.3557(4) 0.042(2) Uani 1 1 d . . . . .
H1 H 0.286206 0.728141 0.376669 0.050 Uiso 1 1 calc R U . . .
C70 C 0.9024(6) 0.3447(4) 0.8511(4) 0.041(2) Uani 1 1 d . . . . .
H70 H 0.893641 0.304581 0.861138 0.049 Uiso 1 1 calc R U . . .
O21 O 0.8095(6) 0.6446(4) 0.3684(4) 0.080(3) Uani 1 1 d . . . . .
O14 O 0.8142(6) 0.3575(4) 0.3526(4) 0.084(3) Uani 1 1 d . . . . .
C4 C 0.4589(7) 0.6686(4) 0.2957(4) 0.040(2) Uani 1 1 d . . . . .
H4 H 0.504272 0.653662 0.274875 0.048 Uiso 1 1 calc R U . . .
C45 C 1.1788(5) 0.5263(4) 0.7387(4) 0.0351(19) Uani 1 1 d . . . . .
H45 H 1.197437 0.514597 0.702091 0.042 Uiso 1 1 calc R U . . .
C21 C 0.9617(5) 0.6646(4) 0.9355(4) 0.0340(19) Uani 1 1 d . . . . .
H21 H 0.968188 0.706304 0.937640 0.041 Uiso 1 1 calc R U . . .
C46 C 1.2389(6) 0.5418(4) 0.7849(4) 0.040(2) Uani 1 1 d . . . . .
H46 H 1.299377 0.541564 0.780438 0.048 Uiso 1 1 calc R U . . .
O8 O 0.5084(7) 0.5987(4) 0.1858(4) 0.039(2) Uani 0.642(6) 1 d . . P A 1
C48 C 1.1223(6) 0.5594(4) 0.8413(4) 0.038(2) Uani 1 1 d . . . . .
H48 H 1.102639 0.571572 0.877399 0.046 Uiso 1 1 calc R U . . .
O18 O 0.9391(6) 0.4011(5) 0.5679(4) 0.099(4) Uani 1 1 d . . . . .
C71 C 0.9854(6) 0.3658(4) 0.8462(4) 0.041(2) Uani 1 1 d . . . . .
H71 H 1.034329 0.340420 0.853123 0.050 Uiso 1 1 calc R U . . .
O11 O 0.6318(6) 0.5496(4) 0.1647(4) 0.0162(19) Uani 0.5 1 d . . P A 1
C27 C 0.1671(6) 0.7777(4) 0.5077(4) 0.041(2) Uani 1 1 d . . . . .
H27 H 0.109241 0.779822 0.518083 0.050 Uiso 1 1 calc R U . . .
O17 O 1.0333(7) 0.3113(4) 0.5713(4) 0.094(3) Uani 1 1 d . . . . .
C2 C 0.3069(7) 0.6852(4) 0.3028(4) 0.047(2) Uani 1 1 d . . . . .
H2 H 0.247500 0.681567 0.287633 0.056 Uiso 1 1 calc R U . . .
C14 C 0.8314(6) 0.7159(4) 0.6498(4) 0.045(2) Uani 1 1 d . . . . .
H14 H 0.776297 0.732233 0.636534 0.054 Uiso 1 1 calc R U . . .
O12 O 0.8059(6) 0.3118(5) 0.2622(4) 0.101(3) Uani 1 1 d . . . . .
C47 C 1.2101(5) 0.5576(4) 0.8374(4) 0.043(2) Uani 1 1 d . . . . .
H47 H 1.250182 0.567122 0.870305 0.051 Uiso 1 1 calc R U . . .
C15 C 0.8431(6) 0.6857(4) 0.7020(4) 0.044(2) Uani 1 1 d . . . . .
H15 H 0.794962 0.681195 0.724304 0.052 Uiso 1 1 calc R U . . .
O9 O 0.6377(6) 0.6082(4) 0.2481(4) 0.047(3) Uani 0.642(6) 1 d . . P A 1
O7 O 0.7909(8) 0.5456(5) 0.0592(4) 0.110(4) Uani 1 1 d . . . . .
C3 C 0.3724(7) 0.6636(4) 0.2729(4) 0.052(3) Uani 1 1 d . . . . .
H3 H 0.358465 0.644792 0.236016 0.063 Uiso 1 1 calc R U . . .
O13 O 0.6816(5) 0.3508(5) 0.2937(6) 0.127(5) Uani 1 1 d . . . . .
O19 O 1.0725(13) 0.4065(8) 0.5274(10) 0.230(10) Uani 1 1 d . . . . .
O16 O 0.9722(11) 0.3542(12) 0.4818(5) 0.244(12) Uani 1 1 d . . . . .
O24 O 0.8598(11) 0.2727(10) 0.1562(10) 0.217(9) Uani 1 1 d . . . . .
O5 O 0.8029(7) 0.4687(3) 0.0021(6) 0.115(4) Uani 1 1 d . . . . .
Cl2A Cl 0.5372(4) 0.5058(3) 0.3074(3) 0.0432(19) Uani 0.358(6) 1 d . . P A 2
O8A O 0.4620(12) 0.5182(8) 0.3381(8) 0.052(5) Uani 0.358(6) 1 d . . P A 2
O9A O 0.6050(13) 0.5477(8) 0.3237(9) 0.053(5) Uani 0.358(6) 1 d . . P A 2
O1AA O 0.6312(7) 0.4632(4) 0.3528(4) 0.025(2) Uani 0.5 1 d . . P . .
O3AA O 0.9327(8) 0.1567(6) 0.1922(7) 0.152(6) Uani 1 1 d . . . . .
O4AA O 1.2106(6) 0.3777(5) 0.8371(5) 0.097(3) Uani 1 1 d . . . . .
O0AA O 0.8919(6) 0.6570(4) 0.2638(4) 0.080(2) Uiso 1 1 d . . . . .
O2AA O 0.1650(10) 0.5755(7) 0.5404(7) 0.188(8) Uani 1 1 d . . . . .
C73 C 0.8097(9) 0.6470(6) 0.2457(6) 0.075(3) Uiso 1 1 d . . . . .

loop_
_atom_site_aniso_label
_atom_site_aniso_U_11
_atom_site_aniso_U_22
_atom_site_aniso_U_33
_atom_site_aniso_U_23
_atom_site_aniso_U_13
_atom_site_aniso_U_12
Fe1 0.0291(6) 0.0185(5) 0.0144(5) 0.0017(4) -0.0039(4) -0.0026(4)
Fe2 0.0260(6) 0.0299(6) 0.0144(5) 0.0021(4) 0.0002(4) 0.0026(4)
Cl1 0.0427(13) 0.0553(14) 0.0571(16) 0.0299(12) 0.0095(11) 0.0134(11)
Cl3 0.0410(14) 0.096(2) 0.090(2) 0.0409(19) 0.0057(15) -0.0073(14)
Cl2 0.0380(17) 0.0256(14) 0.0214(16) -0.0055(11) -0.0052(12) 0.0039(12)
Cl4 0.124(4) 0.126(4) 0.086(3) -0.011(3) 0.006(3) -0.007(3)
O2 0.031(3) 0.020(2) 0.027(3) -0.008(2) -0.006(2) 0.005(2)
O3 0.039(3) 0.034(3) 0.015(3) 0.004(2) 0.006(2) 0.018(2)
O1 0.033(3) 0.034(3) 0.023(3) 0.011(2) 0.001(2) -0.010(2)
N6 0.031(3) 0.020(3) 0.013(3) 0.003(2) -0.002(2) 0.003(2)
N2 0.035(3) 0.019(3) 0.012(3) -0.001(2) 0.001(2) -0.004(2)
N4 0.027(3) 0.016(3) 0.021(3) 0.001(2) -0.004(2) -0.001(2)
N13 0.020(3) 0.028(3) 0.022(3) 0.001(3) 0.003(2) -0.001(2)
N10 0.027(3) 0.035(3) 0.015(3) 0.003(3) -0.001(2) 0.005(3)
N15 0.034(3) 0.030(3) 0.011(3) 0.002(3) 0.004(3) 0.007(3)
N14 0.030(3) 0.031(3) 0.015(3) 0.000(3) 0.002(3) 0.008(3)
N5 0.026(3) 0.025(3) 0.018(3) 0.001(3) 0.001(2) 0.002(2)
N9 0.050(4) 0.021(3) 0.020(4) 0.000(3) -0.004(3) -0.007(3)
N3 0.030(3) 0.023(3) 0.024(3) 0.001(3) -0.006(3) -0.001(3)
N1 0.042(4) 0.025(3) 0.019(3) 0.005(3) -0.009(3) -0.006(3)
N11 0.034(4) 0.034(3) 0.019(3) 0.006(3) -0.001(3) 0.002(3)
N12 0.031(3) 0.033(3) 0.019(3) 0.001(3) -0.003(3) -0.003(3)
N18 0.024(3) 0.054(4) 0.018(3) -0.011(3) 0.003(3) 0.000(3)
N7 0.057(5) 0.033(4) 0.022(4) -0.005(3) 0.008(3) 0.003(3)
N17 0.021(3) 0.033(4) 0.051(5) 0.006(3) 0.007(3) 0.004(3)
C31 0.027(4) 0.016(3) 0.020(4) 0.003(3) 0.003(3) -0.001(3)
C56 0.027(4) 0.019(3) 0.017(4) 0.001(3) -0.002(3) 0.001(3)
C43 0.027(4) 0.031(4) 0.016(4) 0.005(3) 0.003(3) 0.000(3)
C33 0.027(4) 0.019(3) 0.022(4) -0.003(3) 0.004(3) -0.009(3)
C40 0.019(3) 0.029(4) 0.014(4) -0.003(3) 0.002(3) -0.003(3)
C55 0.029(4) 0.016(3) 0.017(4) 0.001(3) -0.005(3) 0.000(3)
C32 0.026(4) 0.020(3) 0.021(4) 0.003(3) -0.002(3) -0.007(3)
C34 0.024(4) 0.013(3) 0.023(4) -0.002(3) -0.001(3) 0.000(3)
C38 0.026(4) 0.023(3) 0.018(4) 0.000(3) 0.010(3) 0.001(3)
C53 0.021(4) 0.025(3) 0.021(4) 0.001(3) 0.004(3) 0.005(3)
C57 0.027(4) 0.026(4) 0.022(4) 0.002(3) 0.003(3) 0.002(3)
C39 0.030(4) 0.025(4) 0.013(4) -0.001(3) 0.006(3) -0.003(3)
O6 0.040(4) 0.090(6) 0.098(7) 0.062(5) -0.007(4) -0.011(4)
C54 0.026(4) 0.021(3) 0.022(4) 0.002(3) 0.000(3) 0.003(3)
C9 0.034(4) 0.020(3) 0.016(4) 0.001(3) 0.008(3) -0.006(3)
O20 0.066(5) 0.058(5) 0.088(6) 0.023(4) 0.030(4) -0.007(4)
O22 0.059(5) 0.076(5) 0.072(6) -0.004(4) 0.024(4) -0.004(4)
C61 0.029(4) 0.030(4) 0.012(4) 0.001(3) 0.002(3) 0.008(3)
C37 0.021(3) 0.020(3) 0.025(4) -0.010(3) -0.001(3) 0.002(3)
C6 0.046(5) 0.020(3) 0.024(4) 0.003(3) 0.005(4) -0.003(3)
C60 0.024(4) 0.038(4) 0.019(4) 0.002(3) 0.005(3) -0.001(3)
C68 0.032(4) 0.037(4) 0.011(4) -0.001(3) 0.003(3) 0.004(3)
C8 0.032(4) 0.017(3) 0.018(4) 0.000(3) 0.004(3) -0.003(3)
C52 0.031(4) 0.018(3) 0.032(5) 0.003(3) 0.001(3) 0.000(3)
C63 0.027(4) 0.031(4) 0.016(4) 0.002(3) 0.005(3) 0.004(3)
C44 0.026(4) 0.031(4) 0.023(4) 0.006(3) 0.001(3) -0.005(3)
C36 0.046(5) 0.024(4) 0.018(4) -0.002(3) 0.004(3) 0.011(3)
C62 0.029(4) 0.030(4) 0.011(4) -0.001(3) 0.005(3) 0.005(3)
C58 0.034(4) 0.026(4) 0.011(4) -0.001(3) 0.003(3) 0.006(3)
C64 0.028(4) 0.030(4) 0.019(4) 0.005(3) 0.007(3) 0.006(3)
C10 0.024(4) 0.035(4) 0.021(4) 0.006(3) 0.004(3) -0.011(3)
C67 0.034(4) 0.025(4) 0.022(4) 0.000(3) 0.008(3) 0.001(3)
C35 0.043(5) 0.028(4) 0.017(4) -0.003(3) -0.004(3) 0.013(3)
N16 0.105(7) 0.033(4) 0.026(4) 0.002(3) -0.013(4) -0.012(4)
N8 0.039(4) 0.025(3) 0.086(7) 0.013(4) 0.025(4) 0.001(3)
C24 0.037(4) 0.031(4) 0.019(4) 0.005(3) 0.003(3) 0.008(3)
C7 0.034(4) 0.021(3) 0.012(4) 0.000(3) 0.007(3) -0.003(3)
C18 0.025(4) 0.036(4) 0.024(4) 0.000(3) 0.004(3) -0.010(3)
C5 0.049(5) 0.020(3) 0.020(4) 0.006(3) -0.007(4) -0.012(3)
O15 0.047(4) 0.081(6) 0.102(7) 0.042(5) -0.006(4) -0.002(4)
C29 0.025(4) 0.025(4) 0.035(5) 0.001(3) -0.005(3) -0.002(3)
C12 0.028(4) 0.015(3) 0.035(5) 0.004(3) 0.001(3) -0.005(3)
C22 0.028(4) 0.044(5) 0.018(4) -0.005(3) 0.000(3) 0.005(3)
C59 0.025(4) 0.037(4) 0.016(4) 0.004(3) -0.003(3) 0.006(3)
C49 0.042(5) 0.027(4) 0.018(4) 0.004(3) -0.003(3) 0.005(3)
C23 0.027(4) 0.059(5) 0.016(4) 0.006(4) 0.005(3) 0.014(4)
C25 0.034(4) 0.027(4) 0.028(4) 0.007(3) -0.008(3) 0.009(3)
C41 0.026(4) 0.027(4) 0.026(4) 0.006(3) -0.007(3) -0.006(3)
C72 0.033(4) 0.041(5) 0.026(4) 0.011(4) 0.006(3) 0.010(4)
C42 0.040(4) 0.021(3) 0.028(4) 0.005(3) -0.007(3) -0.006(3)
C17 0.027(4) 0.037(4) 0.025(4) -0.001(3) -0.002(3) -0.008(3)
C50 0.035(4) 0.029(4) 0.018(4) 0.013(3) 0.004(3) 0.003(3)
C66 0.037(4) 0.040(4) 0.014(4) -0.002(3) -0.003(3) 0.011(3)
C20 0.031(4) 0.033(4) 0.022(4) 0.005(3) -0.002(3) 0.007(3)
C65 0.039(4) 0.035(4) 0.017(4) -0.005(3) 0.001(3) 0.013(3)
C19 0.044(5) 0.032(4) 0.027(5) 0.004(4) 0.001(4) -0.003(4)
O4 0.054(5) 0.118(8) 0.101(7) 0.073(6) -0.011(5) -0.016(5)
C30 0.031(4) 0.024(4) 0.033(5) 0.005(3) 0.003(3) -0.001(3)
C69 0.036(4) 0.035(4) 0.024(4) 0.008(3) 0.003(3) 0.008(3)
C11 0.034(4) 0.024(4) 0.038(5) 0.014(3) 0.000(4) -0.006(3)
C26 0.042(5) 0.029(4) 0.037(5) 0.001(4) -0.005(4) 0.015(4)
C13 0.038(5) 0.038(4) 0.024(4) 0.007(4) 0.003(3) -0.005(4)
C28 0.031(4) 0.040(5) 0.039(5) 0.006(4) 0.000(4) 0.002(4)
C16 0.034(4) 0.033(4) 0.021(4) 0.008(3) -0.003(3) -0.004(3)
O10 0.225(12) 0.045(4) 0.018(4) -0.002(3) 0.011(5) 0.025(6)
C51 0.032(4) 0.026(4) 0.038(5) 0.011(3) 0.006(4) 0.003(3)
C1 0.048(5) 0.043(5) 0.030(5) 0.004(4) -0.012(4) -0.012(4)
C70 0.044(5) 0.039(5) 0.041(5) 0.014(4) 0.007(4) 0.006(4)
O21 0.101(7) 0.069(5) 0.077(6) 0.009(5) 0.041(5) 0.016(5)
O14 0.068(6) 0.092(6) 0.092(7) 0.002(5) 0.008(5) -0.014(5)
C4 0.072(6) 0.029(4) 0.017(4) -0.002(3) 0.001(4) -0.016(4)
C45 0.030(4) 0.052(5) 0.024(4) -0.001(4) 0.003(3) -0.010(4)
C21 0.030(4) 0.036(4) 0.034(5) -0.005(4) -0.004(3) 0.001(3)
C46 0.030(4) 0.053(5) 0.036(5) 0.003(4) -0.001(4) -0.007(4)
O8 0.065(6) 0.030(5) 0.020(5) -0.007(4) -0.011(4) 0.007(4)
C48 0.039(5) 0.051(5) 0.024(5) -0.004(4) -0.004(4) 0.003(4)
O18 0.059(5) 0.169(10) 0.070(6) -0.059(7) 0.008(4) 0.006(6)
C71 0.044(5) 0.038(5) 0.043(6) 0.014(4) 0.010(4) 0.016(4)
O11 0.018(5) 0.024(5) 0.004(4) -0.005(4) -0.005(3) 0.003(4)
C27 0.032(5) 0.049(5) 0.043(5) 0.006(4) 0.000(4) 0.010(4)
O17 0.138(9) 0.070(6) 0.071(6) 0.012(5) -0.012(6) 0.030(6)
C2 0.057(6) 0.051(5) 0.029(5) -0.001(4) -0.015(4) -0.018(5)
C14 0.031(5) 0.060(6) 0.043(6) 0.028(5) 0.004(4) 0.010(4)
O12 0.076(6) 0.152(10) 0.070(7) -0.015(6) -0.012(5) -0.026(6)
C47 0.026(4) 0.063(6) 0.037(5) 0.000(4) -0.007(4) -0.013(4)
C15 0.035(5) 0.061(6) 0.037(5) 0.017(4) 0.013(4) 0.004(4)
O9 0.052(6) 0.042(5) 0.044(6) -0.023(5) -0.007(5) 0.001(5)
O7 0.145(10) 0.126(9) 0.061(6) -0.024(6) 0.016(6) -0.054(8)
C3 0.081(7) 0.037(5) 0.033(5) -0.006(4) -0.025(5) -0.026(5)
O13 0.042(5) 0.141(9) 0.193(12) 0.116(9) -0.010(6) -0.009(5)
O19 0.225(19) 0.187(16) 0.30(3) 0.051(16) 0.162(19) -0.086(14)
O16 0.195(16) 0.47(3) 0.053(8) -0.117(13) -0.036(8) 0.127(19)
O24 0.118(12) 0.26(2) 0.26(2) -0.017(19) -0.047(13) -0.002(13)
O5 0.106(7) 0.037(4) 0.217(13) 0.033(6) 0.083(8) 0.026(5)
Cl2A 0.063(4) 0.035(3) 0.034(4) -0.020(3) 0.018(3) -0.021(3)
O8A 0.064(12) 0.061(12) 0.036(10) -0.020(9) 0.031(9) -0.026(10)
O9A 0.060(12) 0.049(11) 0.052(12) -0.018(9) 0.012(9) -0.018(9)
O1AA 0.043(6) 0.019(5) 0.013(5) 0.006(4) 0.001(4) 0.002(4)
O3AA 0.102(8) 0.147(11) 0.194(14) 0.082(10) -0.049(9) -0.064(8)
O4AA 0.077(6) 0.104(7) 0.109(8) 0.016(6) 0.006(6) -0.015(5)
O2AA 0.188(14) 0.180(14) 0.190(15) 0.023(11) -0.004(11) -0.160(12)

loop_
_atom_type_symbol
_atom_type_description
_atom_type_scat_dispersion_real
_atom_type_scat_dispersion_imag
_atom_type_scat_source
C C 0.0033 0.0016 'International Tables Vol C Tables 4.2.6.8 and 6.1.1.4'
Cl Cl 0.1484 0.1585 'International Tables Vol C Tables 4.2.6.8 and 6.1.1.4'
Fe Fe 0.3463 0.8444 'International Tables Vol C Tables 4.2.6.8 and 6.1.1.4'
H H 0.0000 0.0000 'International Tables Vol C Tables 4.2.6.8 and 6.1.1.4'
N N 0.0061 0.0033 'International Tables Vol C Tables 4.2.6.8 and 6.1.1.4'
O O 0.0106 0.0060 'International Tables Vol C Tables 4.2.6.8 and 6.1.1.4'

loop_
_geom_angle_atom_site_label_1
_geom_angle_atom_site_label_2
_geom_angle_atom_site_label_3
_geom_angle
_geom_angle_site_symmetry_1
_geom_angle_site_symmetry_3
_geom_angle_publ_flag
N6 Fe1 N2 96.3(2) . . ?
N4 Fe1 N6 97.7(2) . . ?
N4 Fe1 N2 93.9(2) . . ?
N5 Fe1 N6 80.8(2) . . ?
N5 Fe1 N2 89.4(2) . . ?
N5 Fe1 N4 176.5(2) . . ?
N3 Fe1 N6 89.4(2) . . ?
N3 Fe1 N2 172.4(2) . . ?
N3 Fe1 N4 80.4(2) . . ?
N3 Fe1 N5 96.4(2) . . ?
N1 Fe1 N6 173.6(3) . . ?
N1 Fe1 N2 81.1(3) . . ?
N1 Fe1 N4 88.3(2) . . ?
N1 Fe1 N5 93.3(3) . . ?
N1 Fe1 N3 93.7(3) . . ?
N13 Fe2 N11 95.1(3) . . ?
N10 Fe2 N13 172.2(3) . . ?
N10 Fe2 N15 89.1(3) . . ?
N10 Fe2 N14 95.0(3) . . ?
N10 Fe2 N11 80.4(3) . . ?
N10 Fe2 N12 92.9(3) . . ?
N15 Fe2 N13 97.7(2) . . ?
N15 Fe2 N11 95.8(3) . . ?
N14 Fe2 N13 89.8(2) . . ?
N14 Fe2 N15 80.3(3) . . ?
N14 Fe2 N11 174.2(3) . . ?
N12 Fe2 N13 80.7(2) . . ?
N12 Fe2 N15 173.5(3) . . ?
N12 Fe2 N14 93.3(3) . . ?
N12 Fe2 N11 90.6(3) . . ?
O6 Cl1 O7 108.5(6) . . ?
O4 Cl1 O6 112.3(5) . . ?
O4 Cl1 O7 104.6(7) . . ?
O5 Cl1 O6 111.4(5) . . ?
O5 Cl1 O4 118.2(7) . . ?
O5 Cl1 O7 100.6(8) . . ?
O14 Cl3 O15 111.2(6) . . ?
O12 Cl3 O15 106.3(7) . . ?
O12 Cl3 O14 109.9(6) . . ?
O12 Cl3 O13 109.3(7) . . ?
O13 Cl3 O15 111.2(5) . . ?
O13 Cl3 O14 109.0(8) . . ?
O8 Cl2 O10 104.3(6) . . ?
O8 Cl2 O11 108.1(5) . . ?
O8 Cl2 O9 110.4(6) . . ?
O11 Cl2 O10 113.1(5) . . ?
O11 Cl2 O9 107.8(6) . . ?
O9 Cl2 O10 112.9(6) . . ?
O18 Cl4 O17 111.6(7) . . ?
O19 Cl4 O18 107.2(10) . . ?
O19 Cl4 O17 116.2(11) . . ?
O16 Cl4 O18 109.1(8) . . ?
O16 Cl4 O17 111.3(12) . . ?
O16 Cl4 O19 100.8(14) . . ?
C34 O2 C37 115.8(5) . . ?
C61 O3 C58 115.5(5) . . ?
C13 O1 C10 116.3(6) . . ?
C55 N6 Fe1 126.7(4) . . ?
C54 N6 Fe1 115.5(5) . . ?
C54 N6 C55 117.8(6) . . ?
C6 N2 Fe1 114.8(5) . . ?
C6 N2 C7 117.2(6) . . ?
C7 N2 Fe1 127.9(4) . . ?
C31 N4 Fe1 127.2(5) . . ?
C30 N4 Fe1 115.3(5) . . ?
C30 N4 C31 117.2(6) . . ?
C43 N13 Fe2 115.2(5) . . ?
C43 N13 C40 116.8(6) . . ?
C40 N13 Fe2 128.0(4) . . ?
C24 N10 Fe2 127.0(5) . . ?
C24 N10 C20 117.1(7) . . ?
C20 N10 Fe2 115.8(5) . . ?
C64 N15 Fe2 126.2(5) . . ?
C67 N15 Fe2 117.1(5) . . ?
C67 N15 C64 116.5(6) . . ?
C68 N14 Fe2 115.2(5) . . ?
C72 N14 Fe2 127.6(6) . . ?
C72 N14 C68 117.2(7) . . ?
C53 N5 Fe1 115.5(5) . . ?
C49 N5 Fe1 127.4(5) . . ?
C49 N5 C53 117.0(6) . . ?
H9A N9 H9B 120.0 . . ?
C54 N9 H9A 120.0 . . ?
C54 N9 H9B 120.0 . . ?
C29 N3 Fe1 116.0(5) . . ?
C25 N3 Fe1 127.5(5) . . ?
C25 N3 C29 116.6(7) . . ?
C5 N1 Fe1 115.3(5) . . ?
C1 N1 Fe1 127.0(6) . . ?
C1 N1 C5 117.7(7) . . ?
C19 N11 Fe2 115.1(5) . . ?
C19 N11 C16 115.4(7) . . ?
C16 N11 Fe2 129.5(5) . . ?
C44 N12 Fe2 115.3(5) . . ?
C44 N12 C48 117.1(7) . . ?
C48 N12 Fe2 127.6(6) . . ?
H18A N18 H18B 120.0 . . ?
C43 N18 H18A 120.0 . . ?
C43 N18 H18B 120.0 . . ?
H7A N7 H7B 120.0 . . ?
C6 N7 H7A 120.0 . . ?
C6 N7 H7B 120.0 . . ?
H17A N17 H17B 120.0 . . ?
C67 N17 H17A 120.0 . . ?
C67 N17 H17B 120.0 . . ?
C32 C31 N4 121.3(6) . . ?
C36 C31 N4 119.9(6) . . ?
C36 C31 C32 118.8(7) . . ?
C55 C56 H56 119.7 . . ?
C55 C56 C57 120.6(7) . . ?
C57 C56 H56 119.7 . . ?
N13 C43 N18 126.1(7) . . ?
N13 C43 C44 114.5(6) . . ?
N18 C43 C44 119.4(7) . . ?
C32 C33 H33 120.2 . . ?
C34 C33 H33 120.2 . . ?
C34 C33 C32 119.5(7) . . ?
C39 C40 N13 121.4(6) . . ?
C39 C40 C41 119.2(6) . . ?
C41 C40 N13 119.4(6) . . ?
C56 C55 N6 120.1(6) . . ?
C56 C55 C60 119.7(7) . . ?
C60 C55 N6 120.2(6) . . ?
C31 C32 C33 120.6(7) . . ?
C31 C32 H32 119.7 . . ?
C33 C32 H32 119.7 . . ?
O2 C34 C35 122.4(6) . . ?
C33 C34 O2 117.2(6) . . ?
C33 C34 C35 120.3(6) . . ?
C39 C38 H38 120.3 . . ?
C37 C38 H38 120.3 . . ?
C37 C38 C39 119.4(6) . . ?
N5 C53 C54 112.5(6) . . ?
N5 C53 C52 122.6(7) . . ?
C52 C53 C54 124.9(7) . . ?
C56 C57 H57 120.5 . . ?
C58 C57 C56 118.9(7) . . ?
C58 C57 H57 120.5 . . ?
C40 C39 H39 119.8 . . ?
C38 C39 C40 120.4(7) . . ?
C38 C39 H39 119.8 . . ?
N6 C54 N9 126.0(7) . . ?
N6 C54 C53 115.6(6) . . ?
N9 C54 C53 118.3(6) . . ?
C8 C9 H9 120.3 . . ?
C10 C9 H9 120.3 . . ?
C10 C9 C8 119.5(6) . . ?
C62 C61 O3 117.8(6) . . ?
C66 C61 O3 121.7(7) . . ?
C66 C61 C62 120.4(7) . . ?
C38 C37 O2 119.6(6) . . ?
C38 C37 C42 121.3(7) . . ?
C42 C37 O2 119.0(7) . . ?
N2 C6 N7 126.1(8) . . ?
N2 C6 C5 115.0(7) . . ?
N7 C6 C5 118.9(7) . . ?
C55 C60 H60 120.1 . . ?
C55 C60 C59 119.9(7) . . ?
C59 C60 H60 120.1 . . ?
N14 C68 C67 112.8(7) . . ?
N14 C68 C69 123.1(7) . . ?
C69 C68 C67 124.1(7) . . ?
C9 C8 H8 119.7 . . ?
C9 C8 C7 120.7(7) . . ?
C7 C8 H8 119.7 . . ?
C53 C52 H52 120.5 . . ?
C51 C52 C53 118.9(7) . . ?
C51 C52 H52 120.5 . . ?
C62 C63 H63 119.8 . . ?
C64 C63 H63 119.8 . . ?
C64 C63 C62 120.5(7) . . ?
N12 C44 C43 114.1(6) . . ?
N12 C44 C45 122.5(7) . . ?
C45 C44 C43 123.4(7) . . ?
C31 C36 H36 119.1 . . ?
C31 C36 C35 121.8(7) . . ?
C35 C36 H36 119.1 . . ?
C61 C62 H62 120.0 . . ?
C63 C62 C61 119.9(7) . . ?
C63 C62 H62 120.0 . . ?
C57 C58 O3 117.8(6) . . ?
C59 C58 O3 120.9(7) . . ?
C59 C58 C57 121.3(7) . . ?
C63 C64 N15 120.8(7) . . ?
C63 C64 C65 119.2(7) . . ?
C65 C64 N15 119.9(7) . . ?
C9 C10 O1 119.4(6) . . ?
C9 C10 C11 120.5(7) . . ?
C11 C10 O1 120.1(7) . . ?
N15 C67 N17 127.1(7) . . ?
N15 C67 C68 114.5(7) . . ?
N17 C67 C68 118.3(7) . . ?
C34 C35 H35 120.5 . . ?
C36 C35 C34 118.9(7) . . ?
C36 C35 H35 120.5 . . ?
H16A N16 H16B 120.0 . . ?
C19 N16 H16A 120.0 . . ?
C19 N16 H16B 120.0 . . ?
H8A N8 H8B 120.0 . . ?
C30 N8 H8A 120.0 . . ?
C30 N8 H8B 120.0 . . ?
N10 C24 H24 119.1 . . ?
N10 C24 C23 121.9(7) . . ?
C23 C24 H24 119.1 . . ?
C8 C7 N2 121.6(6) . . ?
C8 C7 C12 118.3(7) . . ?
C12 C7 N2 120.1(6) . . ?
C17 C18 H18 120.3 . . ?
C13 C18 H18 120.3 . . ?
C13 C18 C17 119.4(7) . . ?
N1 C5 C6 113.8(7) . . ?
N1 C5 C4 121.9(8) . . ?
C4 C5 C6 124.3(8) . . ?
N3 C29 C30 112.3(7) . . ?
N3 C29 C28 123.3(7) . . ?
C28 C29 C30 124.4(7) . . ?
C7 C12 H12 119.9 . . ?
C11 C12 C7 120.3(7) . . ?
C11 C12 H12 119.9 . . ?
C23 C22 H22 120.2 . . ?
C23 C22 C21 119.6(8) . . ?
C21 C22 H22 120.2 . . ?
C60 C59 H59 120.3 . . ?
C58 C59 C60 119.5(7) . . ?
C58 C59 H59 120.3 . . ?
N5 C49 H49 118.5 . . ?
N5 C49 C50 122.9(7) . . ?
C50 C49 H49 118.5 . . ?
C24 C23 H23 120.2 . . ?
C22 C23 C24 119.5(7) . . ?
C22 C23 H23 120.2 . . ?
N3 C25 H25 118.7 . . ?
N3 C25 C26 122.6(7) . . ?
C26 C25 H25 118.7 . . ?
C40 C41 H41 119.7 . . ?
C42 C41 C40 120.5(7) . . ?
C42 C41 H41 119.7 . . ?
N14 C72 H72 118.6 . . ?
N14 C72 C71 122.9(8) . . ?
C71 C72 H72 118.6 . . ?
C37 C42 C41 118.9(7) . . ?
C37 C42 H42 120.5 . . ?
C41 C42 H42 120.5 . . ?
C18 C17 H17 119.7 . . ?
C16 C17 C18 120.6(7) . . ?
C16 C17 H17 119.7 . . ?
C49 C50 H50 120.4 . . ?
C49 C50 C51 119.1(7) . . ?
C51 C50 H50 120.4 . . ?
C61 C66 H66 120.2 . . ?
C61 C66 C65 119.7(7) . . ?
C65 C66 H66 120.2 . . ?
N10 C20 C19 112.3(7) . . ?
N10 C20 C21 122.1(7) . . ?
C21 C20 C19 125.6(8) . . ?
C64 C65 H65 119.9 . . ?
C66 C65 C64 120.1(7) . . ?
C66 C65 H65 119.9 . . ?
N11 C19 N16 126.4(8) . . ?
N11 C19 C20 115.8(7) . . ?
N16 C19 C20 117.7(8) . . ?
N4 C30 N8 125.2(7) . . ?
N4 C30 C29 115.3(6) . . ?
N8 C30 C29 119.5(7) . . ?
C68 C69 H69 120.9 . . ?
C70 C69 C68 118.3(8) . . ?
C70 C69 H69 120.9 . . ?
C10 C11 H11 119.6 . . ?
C12 C11 C10 120.7(7) . . ?
C12 C11 H11 119.6 . . ?
C25 C26 H26 120.1 . . ?
C25 C26 C27 119.8(7) . . ?
C27 C26 H26 120.1 . . ?
O1 C13 C14 120.8(7) . . ?
C18 C13 O1 119.2(7) . . ?
C18 C13 C14 120.0(7) . . ?
C29 C28 H28 120.3 . . ?
C29 C28 C27 119.4(8) . . ?
C27 C28 H28 120.3 . . ?
C17 C16 N11 120.8(7) . . ?
C15 C16 N11 120.9(7) . . ?
C15 C16 C17 118.3(7) . . ?
C52 C51 C50 119.5(7) . . ?
C52 C51 H51 120.3 . . ?
C50 C51 H51 120.3 . . ?
N1 C1 H1 117.9 . . ?
N1 C1 C2 124.2(10) . . ?
C2 C1 H1 117.9 . . ?
C69 C70 H70 120.4 . . ?
C69 C70 C71 119.2(8) . . ?
C71 C70 H70 120.4 . . ?
C5 C4 H4 120.9 . . ?
C5 C4 C3 118.2(9) . . ?
C3 C4 H4 120.9 . . ?
C44 C45 H45 120.4 . . ?
C44 C45 C46 119.2(8) . . ?
C46 C45 H45 120.4 . . ?
C22 C21 C20 119.7(8) . . ?
C22 C21 H21 120.2 . . ?
C20 C21 H21 120.2 . . ?
C45 C46 H46 120.5 . . ?
C47 C46 C45 119.0(8) . . ?
C47 C46 H46 120.5 . . ?
N12 C48 H48 118.2 . . ?
N12 C48 C47 123.6(8) . . ?
C47 C48 H48 118.2 . . ?
C72 C71 C70 119.3(8) . . ?
C72 C71 H71 120.4 . . ?
C70 C71 H71 120.4 . . ?
C26 C27 C28 118.4(8) . . ?
C26 C27 H27 120.8 . . ?
C28 C27 H27 120.8 . . ?
C1 C2 H2 121.5 . . ?
C3 C2 C1 116.9(9) . . ?
C3 C2 H2 121.5 . . ?
C13 C14 H14 120.5 . . ?
C15 C14 C13 119.0(8) . . ?
C15 C14 H14 120.5 . . ?
C46 C47 H47 120.7 . . ?
C48 C47 C46 118.6(8) . . ?
C48 C47 H47 120.7 . . ?
C16 C15 C14 122.6(8) . . ?
C16 C15 H15 118.7 . . ?
C14 C15 H15 118.7 . . ?
C4 C3 H3 119.5 . . ?
C2 C3 C4 121.0(8) . . ?
C2 C3 H3 119.5 . . ?
O10 Cl2A O1AA 117.1(6) . . ?
O8A Cl2A O10 127.3(11) . . ?
O8A Cl2A O1AA 115.3(10) . . ?
O9A Cl2A O10 89.1(10) . . ?
O9A Cl2A O8A 110.3(11) . . ?
O9A Cl2A O1AA 72.9(10) . . ?

loop_
_geom_bond_atom_site_label_1
_geom_bond_atom_site_label_2
_geom_bond_distance
_geom_bond_site_symmetry_2
_geom_bond_publ_flag
Fe1 N6 1.998(6) . ?
Fe1 N2 2.003(6) . ?
Fe1 N4 1.995(6) . ?
Fe1 N5 1.966(6) . ?
Fe1 N3 1.965(6) . ?
Fe1 N1 1.960(6) . ?
Fe2 N13 2.011(6) . ?
Fe2 N10 1.956(6) . ?
Fe2 N15 1.982(6) . ?
Fe2 N14 1.973(6) . ?
Fe2 N11 2.012(6) . ?
Fe2 N12 1.972(6) . ?
Cl1 O6 1.434(7) . ?
Cl1 O4 1.393(8) . ?
Cl1 O7 1.518(10) . ?
Cl1 O5 1.332(8) . ?
Cl3 O15 1.439(8) . ?
Cl3 O14 1.437(10) . ?
Cl3 O12 1.380(11) . ?
Cl3 O13 1.435(9) . ?
Cl2 O10 1.540(9) . ?
Cl2 O8 1.413(10) . ?
Cl2 O11 1.429(9) . ?
Cl2 O9 1.440(9) . ?
Cl4 O18 1.508(9) . ?
Cl4 O17 1.510(10) . ?
Cl4 O19 1.410(14) . ?
Cl4 O16 1.362(12) . ?
O2 C34 1.386(8) . ?
O2 C37 1.406(9) . ?
O3 C61 1.391(8) . ?
O3 C58 1.402(9) . ?
O1 C10 1.411(9) . ?
O1 C13 1.391(9) . ?
N6 C55 1.437(9) . ?
N6 C54 1.295(9) . ?
N2 C6 1.310(10) . ?
N2 C7 1.437(9) . ?
N4 C31 1.434(9) . ?
N4 C30 1.303(10) . ?
N13 C43 1.306(9) . ?
N13 C40 1.438(9) . ?
N10 C24 1.353(10) . ?
N10 C20 1.373(10) . ?
N15 C64 1.453(9) . ?
N15 C67 1.286(9) . ?
N14 C68 1.366(10) . ?
N14 C72 1.338(10) . ?
N5 C53 1.365(9) . ?
N5 C49 1.346(10) . ?
N9 H9A 0.8800 . ?
N9 H9B 0.8800 . ?
N9 C54 1.351(9) . ?
N3 C29 1.357(10) . ?
N3 C25 1.354(9) . ?
N1 C5 1.350(11) . ?
N1 C1 1.348(11) . ?
N11 C19 1.299(11) . ?
N11 C16 1.428(10) . ?
N12 C44 1.344(10) . ?
N12 C48 1.345(10) . ?
N18 H18A 0.8800 . ?
N18 H18B 0.8800 . ?
N18 C43 1.326(10) . ?
N7 H7A 0.8800 . ?
N7 H7B 0.8800 . ?
N7 C6 1.334(11) . ?
N17 H17A 0.8800 . ?
N17 H17B 0.8800 . ?
N17 C67 1.345(10) . ?
C31 C32 1.387(10) . ?
C31 C36 1.376(10) . ?
C56 H56 0.9500 . ?
C56 C55 1.380(10) . ?
C56 C57 1.390(10) . ?
C43 C44 1.486(10) . ?
C33 H33 0.9500 . ?
C33 C32 1.388(10) . ?
C33 C34 1.384(10) . ?
C40 C39 1.393(10) . ?
C40 C41 1.394(10) . ?
C55 C60 1.390(10) . ?
C32 H32 0.9500 . ?
C34 C35 1.390(10) . ?
C38 H38 0.9500 . ?
C38 C39 1.388(10) . ?
C38 C37 1.376(10) . ?
C53 C54 1.483(10) . ?
C53 C52 1.376(10) . ?
C57 H57 0.9500 . ?
C57 C58 1.384(10) . ?
C39 H39 0.9500 . ?
C9 H9 0.9500 . ?
C9 C8 1.388(10) . ?
C9 C10 1.375(10) . ?
C61 C62 1.385(10) . ?
C61 C66 1.365(10) . ?
C37 C42 1.387(10) . ?
C6 C5 1.479(11) . ?
C60 H60 0.9500 . ?
C60 C59 1.395(10) . ?
C68 C67 1.487(11) . ?
C68 C69 1.384(11) . ?
C8 H8 0.9500 . ?
C8 C7 1.399(9) . ?
C52 H52 0.9500 . ?
C52 C51 1.369(11) . ?
C63 H63 0.9500 . ?
C63 C62 1.379(10) . ?
C63 C64 1.366(10) . ?
C44 C45 1.376(11) . ?
C36 H36 0.9500 . ?
C36 C35 1.378(10) . ?
C62 H62 0.9500 . ?
C58 C59 1.371(11) . ?
C64 C65 1.403(11) . ?
C10 C11 1.380(10) . ?
C35 H35 0.9500 . ?
N16 H16A 0.8800 . ?
N16 H16B 0.8800 . ?
N16 C19 1.342(11) . ?
N8 H8A 0.8800 . ?
N8 H8B 0.8800 . ?
N8 C30 1.325(10) . ?
C24 H24 0.9500 . ?
C24 C23 1.403(11) . ?
C7 C12 1.406(10) . ?
C18 H18 0.9500 . ?
C18 C17 1.400(11) . ?
C18 C13 1.378(11) . ?
C5 C4 1.383(11) . ?
C29 C30 1.481(10) . ?
C29 C28 1.368(11) . ?
C12 H12 0.9500 . ?
C12 C11 1.364(11) . ?
C22 H22 0.9500 . ?
C22 C23 1.351(12) . ?
C22 C21 1.374(12) . ?
C59 H59 0.9500 . ?
C49 H49 0.9500 . ?
C49 C50 1.372(10) . ?
C23 H23 0.9500 . ?
C25 H25 0.9500 . ?
C25 C26 1.375(12) . ?
C41 H41 0.9500 . ?
C41 C42 1.390(10) . ?
C72 H72 0.9500 . ?
C72 C71 1.382(12) . ?
C42 H42 0.9500 . ?
C17 H17 0.9500 . ?
C17 C16 1.388(11) . ?
C50 H50 0.9500 . ?
C50 C51 1.374(11) . ?
C66 H66 0.9500 . ?
C66 C65 1.383(11) . ?
C20 C19 1.472(11) . ?
C20 C21 1.375(11) . ?
C65 H65 0.9500 . ?
C69 H69 0.9500 . ?
C69 C70 1.383(11) . ?
C11 H11 0.9500 . ?
C26 H26 0.9500 . ?
C26 C27 1.375(13) . ?
C13 C14 1.395(12) . ?
C28 H28 0.9500 . ?
C28 C27 1.378(12) . ?
C16 C15 1.365(12) . ?
O10 Cl2A 1.467(9) . ?
C51 H51 0.9500 . ?
C1 H1 0.9500 . ?
C1 C2 1.376(13) . ?
C70 H70 0.9500 . ?
C70 C71 1.384(13) . ?
C4 H4 0.9500 . ?
C4 C3 1.389(14) . ?
C45 H45 0.9500 . ?
C45 C46 1.380(12) . ?
C21 H21 0.9500 . ?
C46 H46 0.9500 . ?
C46 C47 1.370(13) . ?
C48 H48 0.9500 . ?
C48 C47 1.370(12) . ?
C71 H71 0.9500 . ?
C27 H27 0.9500 . ?
C2 H2 0.9500 . ?
C2 C3 1.369(15) . ?
C14 H14 0.9500 . ?
C14 C15 1.371(12) . ?
C47 H47 0.9500 . ?
C15 H15 0.9500 . ?
C3 H3 0.9500 . ?
Cl2A O8A 1.446(18) . ?
Cl2A O9A 1.435(19) . ?
Cl2A O1AA 1.951(12) . ?
O0AA C73 1.314(15) . ?

loop_
_geom_torsion_atom_site_label_1
_geom_torsion_atom_site_label_2
_geom_torsion_atom_site_label_3
_geom_torsion_atom_site_label_4
_geom_torsion
_geom_torsion_site_symmetry_1
_geom_torsion_site_symmetry_2
_geom_torsion_site_symmetry_3
_geom_torsion_site_symmetry_4
_geom_torsion_publ_flag
Fe1 N6 C55 C56 -67.0(8) . . . . ?
Fe1 N6 C55 C60 111.9(7) . . . . ?
Fe1 N6 C54 N9 177.0(6) . . . . ?
Fe1 N6 C54 C53 0.2(8) . . . . ?
Fe1 N2 C6 N7 -177.1(6) . . . . ?
Fe1 N2 C6 C5 1.6(8) . . . . ?
Fe1 N2 C7 C8 -69.2(8) . . . . ?
Fe1 N2 C7 C12 109.2(7) . . . . ?
Fe1 N4 C31 C32 -79.9(8) . . . . ?
Fe1 N4 C31 C36 101.1(7) . . . . ?
Fe1 N4 C30 N8 173.8(7) . . . . ?
Fe1 N4 C30 C29 -7.6(9) . . . . ?
Fe1 N5 C53 C54 -2.7(7) . . . . ?
Fe1 N5 C53 C52 176.4(6) . . . . ?
Fe1 N5 C49 C50 -175.9(6) . . . . ?
Fe1 N3 C29 C30 2.8(9) . . . . ?
Fe1 N3 C29 C28 -179.1(7) . . . . ?
Fe1 N3 C25 C26 179.0(6) . . . . ?
Fe1 N1 C5 C6 2.0(8) . . . . ?
Fe1 N1 C5 C4 -178.2(6) . . . . ?
Fe1 N1 C1 C2 178.9(7) . . . . ?
Fe2 N13 C43 N18 176.2(6) . . . . ?
Fe2 N13 C43 C44 -3.8(8) . . . . ?
Fe2 N13 C40 C39 -67.1(9) . . . . ?
Fe2 N13 C40 C41 113.1(7) . . . . ?
Fe2 N10 C24 C23 173.9(6) . . . . ?
Fe2 N10 C20 C19 7.4(8) . . . . ?
Fe2 N10 C20 C21 -173.8(6) . . . . ?
Fe2 N15 C64 C63 -73.6(8) . . . . ?
Fe2 N15 C64 C65 109.6(7) . . . . ?
Fe2 N15 C67 N17 179.7(6) . . . . ?
Fe2 N15 C67 C68 -3.1(9) . . . . ?
Fe2 N14 C68 C67 0.3(8) . . . . ?
Fe2 N14 C68 C69 177.8(6) . . . . ?
Fe2 N14 C72 C71 -178.2(7) . . . . ?
Fe2 N11 C19 N16 -179.1(8) . . . . ?
Fe2 N11 C19 C20 -1.3(9) . . . . ?
Fe2 N11 C16 C17 -78.7(9) . . . . ?
Fe2 N11 C16 C15 101.7(9) . . . . ?
Fe2 N12 C44 C43 -0.4(8) . . . . ?
Fe2 N12 C44 C45 178.6(6) . . . . ?
Fe2 N12 C48 C47 -179.9(7) . . . . ?
O2 C34 C35 C36 -176.6(7) . . . . ?
O2 C37 C42 C41 178.1(7) . . . . ?
O3 C61 C62 C63 178.3(6) . . . . ?
O3 C61 C66 C65 -179.6(7) . . . . ?
O3 C58 C59 C60 179.2(7) . . . . ?
O1 C10 C11 C12 177.9(7) . . . . ?
O1 C13 C14 C15 -177.4(9) . . . . ?
N6 C55 C60 C59 -178.8(7) . . . . ?
N2 C6 C5 N1 -2.4(9) . . . . ?
N2 C6 C5 C4 177.8(7) . . . . ?
N2 C7 C12 C11 -177.8(7) . . . . ?
N4 C31 C32 C33 180.0(6) . . . . ?
N4 C31 C36 C35 179.3(7) . . . . ?
N13 C43 C44 N12 2.8(10) . . . . ?
N13 C43 C44 C45 -176.2(7) . . . . ?
N13 C40 C39 C38 176.8(6) . . . . ?
N13 C40 C41 C42 -179.2(7) . . . . ?
N10 C24 C23 C22 0.4(12) . . . . ?
N10 C20 C19 N11 -3.9(10) . . . . ?
N10 C20 C19 N16 174.1(8) . . . . ?
N10 C20 C21 C22 -1.1(12) . . . . ?
N15 C64 C65 C66 -179.6(7) . . . . ?
N14 C68 C67 N15 1.8(10) . . . . ?
N14 C68 C67 N17 179.3(7) . . . . ?
N14 C68 C69 C70 1.1(12) . . . . ?
N14 C72 C71 C70 -0.2(14) . . . . ?
N5 C53 C54 N6 1.6(9) . . . . ?
N5 C53 C54 N9 -175.4(6) . . . . ?
N5 C53 C52 C51 0.3(11) . . . . ?
N5 C49 C50 C51 -0.4(12) . . . . ?
N3 C29 C30 N4 3.2(10) . . . . ?
N3 C29 C30 N8 -178.1(8) . . . . ?
N3 C29 C28 C27 0.5(13) . . . . ?
N3 C25 C26 C27 -0.4(13) . . . . ?
N1 C5 C4 C3 -0.8(12) . . . . ?
N1 C1 C2 C3 -0.8(14) . . . . ?
N11 C16 C15 C14 177.8(9) . . . . ?
N12 C44 C45 C46 0.6(13) . . . . ?
N12 C48 C47 C46 2.0(14) . . . . ?
N18 C43 C44 N12 -177.2(7) . . . . ?
N18 C43 C44 C45 3.8(12) . . . . ?
N7 C6 C5 N1 176.4(6) . . . . ?
N7 C6 C5 C4 -3.4(11) . . . . ?
C31 N4 C30 N8 -0.9(12) . . . . ?
C31 N4 C30 C29 177.7(6) . . . . ?
C31 C36 C35 C34 0.5(12) . . . . ?
C56 C55 C60 C59 0.0(11) . . . . ?
C56 C57 C58 O3 178.4(6) . . . . ?
C56 C57 C58 C59 1.5(11) . . . . ?
C43 N13 C40 C39 115.2(8) . . . . ?
C43 N13 C40 C41 -64.7(9) . . . . ?
C43 C44 C45 C46 179.6(8) . . . . ?
C33 C34 C35 C36 -0.3(12) . . . . ?
C40 N13 C43 N18 -5.8(11) . . . . ?
C40 N13 C43 C44 174.2(6) . . . . ?
C40 C41 C42 C37 3.0(12) . . . . ?
C55 N6 C54 N9 -3.0(11) . . . . ?
C55 N6 C54 C53 -179.8(6) . . . . ?
C55 C56 C57 C58 1.8(10) . . . . ?
C55 C60 C59 C58 3.2(11) . . . . ?
C32 C31 C36 C35 0.2(12) . . . . ?
C32 C33 C34 O2 176.0(6) . . . . ?
C32 C33 C34 C35 -0.4(11) . . . . ?
C34 O2 C37 C38 122.0(7) . . . . ?
C34 O2 C37 C42 -60.7(9) . . . . ?
C34 C33 C32 C31 1.1(10) . . . . ?
C38 C37 C42 C41 -4.7(11) . . . . ?
C53 N5 C49 C50 0.8(11) . . . . ?
C53 C52 C51 C50 0.1(11) . . . . ?
C57 C56 C55 N6 176.3(6) . . . . ?
C57 C56 C55 C60 -2.6(10) . . . . ?
C57 C58 C59 C60 -4.0(11) . . . . ?
C39 C40 C41 C42 1.0(11) . . . . ?
C39 C38 C37 O2 179.6(6) . . . . ?
C39 C38 C37 C42 2.4(11) . . . . ?
C54 N6 C55 C56 113.0(8) . . . . ?
C54 N6 C55 C60 -68.2(9) . . . . ?
C54 C53 C52 C51 179.3(7) . . . . ?
C9 C8 C7 N2 176.1(6) . . . . ?
C9 C8 C7 C12 -2.4(10) . . . . ?
C9 C10 C11 C12 -1.0(12) . . . . ?
C61 O3 C58 C57 131.3(7) . . . . ?
C61 O3 C58 C59 -51.8(9) . . . . ?
C61 C66 C65 C64 0.5(12) . . . . ?
C37 O2 C34 C33 154.9(6) . . . . ?
C37 O2 C34 C35 -28.8(10) . . . . ?
C37 C38 C39 C40 1.6(10) . . . . ?
C6 N2 C7 C8 116.2(8) . . . . ?
C6 N2 C7 C12 -65.3(9) . . . . ?
C6 C5 C4 C3 179.0(7) . . . . ?
C68 N14 C72 C71 1.3(12) . . . . ?
C68 C69 C70 C71 0.1(13) . . . . ?
C8 C9 C10 O1 -179.6(6) . . . . ?
C8 C9 C10 C11 -0.7(11) . . . . ?
C8 C7 C12 C11 0.7(11) . . . . ?
C52 C53 C54 N6 -177.5(7) . . . . ?
C52 C53 C54 N9 5.5(11) . . . . ?
C63 C64 C65 C66 3.5(12) . . . . ?
C44 N12 C48 C47 -0.4(13) . . . . ?
C44 C45 C46 C47 1.0(14) . . . . ?
C36 C31 C32 C33 -0.9(10) . . . . ?
C62 C61 C66 C65 -3.1(12) . . . . ?
C62 C63 C64 N15 178.2(7) . . . . ?
C62 C63 C64 C65 -5.0(11) . . . . ?
C58 O3 C61 C62 141.6(7) . . . . ?
C58 O3 C61 C66 -41.9(10) . . . . ?
C64 N15 C67 N17 5.1(12) . . . . ?
C64 N15 C67 C68 -177.7(6) . . . . ?
C64 C63 C62 C61 2.4(11) . . . . ?
C10 O1 C13 C18 144.2(7) . . . . ?
C10 O1 C13 C14 -37.9(11) . . . . ?
C10 C9 C8 C7 2.4(11) . . . . ?
C67 N15 C64 C63 100.4(9) . . . . ?
C67 N15 C64 C65 -76.4(9) . . . . ?
C67 C68 C69 C70 178.3(8) . . . . ?
C24 N10 C20 C19 -174.6(7) . . . . ?
C24 N10 C20 C21 4.2(11) . . . . ?
C7 N2 C6 N7 -1.8(11) . . . . ?
C7 N2 C6 C5 176.9(6) . . . . ?
C7 C12 C11 C10 1.0(12) . . . . ?
C18 C17 C16 N11 -177.7(7) . . . . ?
C18 C17 C16 C15 1.9(12) . . . . ?
C18 C13 C14 C15 0.5(14) . . . . ?
C5 N1 C1 C2 0.2(12) . . . . ?
C5 C4 C3 C2 0.2(13) . . . . ?
C29 N3 C25 C26 -0.5(11) . . . . ?
C29 C28 C27 C26 -1.4(14) . . . . ?
C49 N5 C53 C54 -179.8(6) . . . . ?
C49 N5 C53 C52 -0.7(10) . . . . ?
C49 C50 C51 C52 0.0(12) . . . . ?
C23 C22 C21 C20 -2.5(12) . . . . ?
C25 N3 C29 C30 -177.7(7) . . . . ?
C25 N3 C29 C28 0.4(12) . . . . ?
C25 C26 C27 C28 1.3(13) . . . . ?
C41 C40 C39 C38 -3.3(10) . . . . ?
C72 N14 C68 C67 -179.3(7) . . . . ?
C72 N14 C68 C69 -1.8(11) . . . . ?
C17 C18 C13 O1 177.7(7) . . . . ?
C17 C18 C13 C14 -0.3(13) . . . . ?
C17 C16 C15 C14 -1.7(15) . . . . ?
C66 C61 C62 C63 1.7(11) . . . . ?
C20 N10 C24 C23 -3.8(11) . . . . ?
C19 N11 C16 C17 101.4(9) . . . . ?
C19 N11 C16 C15 -78.2(10) . . . . ?
C19 C20 C21 C22 177.5(8) . . . . ?
C30 N4 C31 C32 94.1(8) . . . . ?
C30 N4 C31 C36 -84.9(9) . . . . ?
C30 C29 C28 C27 178.4(8) . . . . ?
C69 C68 C67 N15 -175.7(7) . . . . ?
C69 C68 C67 N17 1.9(11) . . . . ?
C69 C70 C71 C72 -0.6(14) . . . . ?
C13 O1 C10 C9 132.9(7) . . . . ?
C13 O1 C10 C11 -46.0(10) . . . . ?
C13 C18 C17 C16 -1.0(12) . . . . ?
C13 C14 C15 C16 0.6(16) . . . . ?
C28 C29 C30 N4 -174.9(8) . . . . ?
C28 C29 C30 N8 3.8(13) . . . . ?
C16 N11 C19 N16 0.8(13) . . . . ?
C16 N11 C19 C20 178.6(7) . . . . ?
C1 N1 C5 C6 -179.1(7) . . . . ?
C1 N1 C5 C4 0.7(11) . . . . ?
C1 C2 C3 C4 0.6(14) . . . . ?
C45 C46 C47 C48 -2.2(14) . . . . ?
C21 C22 C23 C24 2.8(12) . . . . ?
C21 C20 C19 N11 177.4(8) . . . . ?
C21 C20 C19 N16 -4.6(13) . . . . ?
C48 N12 C44 C43 180.0(7) . . . . ?
C48 N12 C44 C45 -0.9(11) . . . . ?

loop_
_smtbx_masks_void_nr
_smtbx_masks_void_average_x
_smtbx_masks_void_average_y
_smtbx_masks_void_average_z
_smtbx_masks_void_volume
_smtbx_masks_void_count_electrons
_smtbx_masks_void_content
1 0.082 -0.029 0.035 10.6 5.5 '0.35 methanol'
2 -0.082 0.029 0.965 10.6 5.5 '0.35 methanol'
3 -0.082 0.471 0.465 10.6 5.5 '0.35 methanol'
4 0.082 0.529 0.535 10.6 5.5 '0.35 methanol'
